data_1506208
loop_
_publ_author_name
'Gryko, Daniel T.'
'Piechowska, Joanna'
'Tasior, Mariusz'
'Waluk, Jacek'
'Orzanowska, Grazyna'

_publ_section_title
;
 From bifunctional nucleophilic behavior of DBU to a new heterocyclic
 fluorescent platform.
;
_journal_issue 21
_journal_name_full 'Organic letters'
_journal_page_first 4747
_journal_page_last 4750
_journal_paper_doi 10.1021/ol061827m
_journal_volume 8
_journal_year 2006
_chemical_formula_sum 'C17 H18 N4'
_chemical_formula_weight 278.35
_chemical_name_common amino-pyrrolo[2,3-b]quinoxaline
_chemical_name_systematic
;
 1H-3a,8,13,13b-tetraazabenzo[b]cyclohepta[1,2,3-jk]fluorene
;
_space_group_IT_number 14
_symmetry_cell_setting monoclinic
_symmetry_Int_Tables_number 14
_symmetry_space_group_name_Hall '-P 2ybc'
_symmetry_space_group_name_H-M 'P 1 21/c 1'
_atom_sites_solution_hydrogens geom
_atom_sites_solution_primary direct
_atom_sites_solution_secondary difmap
_audit_creation_method SHELXL-97
_cell_angle_alpha 90.00
_cell_angle_beta 95.83(10)
_cell_angle_gamma 90.00
_cell_formula_units_Z 4
_cell_length_a 7.4562(12)
_cell_length_b 16.273(3)
_cell_length_c 11.316(2)
_cell_measurement_temperature 100(2)
_cell_measurement_theta_max 24.06
_cell_measurement_theta_min 0.998
_cell_volume 1365.9(5)
_computing_cell_refinement 'Denzo & Scalepak (Otwinowski, Minor, 1997)'
_computing_data_collection 'Collect (Nonius B.V. 1998)'
_computing_data_reduction 'Denzo & Scalepak (Otwinowski, Minor, 1997)'
_computing_structure_refinement 'SHELXL-97 (Sheldrick, 1997)'
_computing_structure_solution 'SHELXS-97 (Sheldrick, 1990)'
_diffrn_ambient_temperature 100(2)
_diffrn_measured_fraction_theta_full 0.992
_diffrn_measured_fraction_theta_max 0.992
_diffrn_radiation_monochromator graphite
_diffrn_radiation_source 'fine-focus sealed tube'
_diffrn_radiation_type MoK\a
_diffrn_radiation_wavelength 0.71073
_diffrn_reflns_av_R_equivalents 0.0507
_diffrn_reflns_av_sigmaI/netI 0.0823
_diffrn_reflns_limit_h_max 8
_diffrn_reflns_limit_h_min -8
_diffrn_reflns_limit_k_max 17
_diffrn_reflns_limit_k_min -17
_diffrn_reflns_limit_l_max 12
_diffrn_reflns_limit_l_min -12
_diffrn_reflns_number 3349
_diffrn_reflns_theta_full 22.46
_diffrn_reflns_theta_max 22.46
_diffrn_reflns_theta_min 2.20
_exptl_absorpt_coefficient_mu 0.084
_exptl_absorpt_correction_type none
_exptl_crystal_colour brown
_exptl_crystal_density_diffrn 1.354
_exptl_crystal_density_method 'not measured'
_exptl_crystal_description prism
_exptl_crystal_F_000 592
_exptl_crystal_size_max 0.40
_exptl_crystal_size_mid 0.30
_exptl_crystal_size_min 0.25
_refine_diff_density_max 0.738
_refine_diff_density_min -0.292
_refine_diff_density_rms 0.058
_refine_ls_extinction_method none
_refine_ls_goodness_of_fit_ref 0.960
_refine_ls_hydrogen_treatment constr
_refine_ls_matrix_type full
_refine_ls_number_parameters 190
_refine_ls_number_reflns 1756
_refine_ls_number_restraints 0
_refine_ls_restrained_S_all 0.960
_refine_ls_R_factor_all 0.1374
_refine_ls_R_factor_gt 0.0691
_refine_ls_shift/su_max 0.002
_refine_ls_shift/su_mean 0.000
_refine_ls_structure_factor_coef Fsqd
_refine_ls_weighting_details 'calc w=1/[\s^2^(Fo^2^)+(0.1130P)^2^+0.0000P] where P=(Fo^2^+2Fc^2^)/3'
_refine_ls_weighting_scheme calc
_refine_ls_wR_factor_gt 0.1690
_refine_ls_wR_factor_ref 0.1954
_reflns_number_gt 955
_reflns_number_total 1756
_reflns_threshold_expression I>2\s(I)
_cod_data_source_file ol061827msi20060904_103135.cif
_cod_data_source_block shelxs97
_cod_original_cell_volume 1365.9
_cod_original_sg_symbol_H-M 'P 21/c'
_cod_database_code 1506208

loop_
_symmetry_equiv_pos_as_xyz
'x, y, z'
'-x, y+1/2, -z+1/2'
'-x, -y, -z'
'x, -y-1/2, z-1/2'

loop_
_atom_site_label
_atom_site_type_symbol
_atom_site_fract_x
_atom_site_fract_y
_atom_site_fract_z
_atom_site_U_iso_or_equiv
_atom_site_adp_type
_atom_site_occupancy
_atom_site_symmetry_multiplicity
_atom_site_calc_flag
_atom_site_refinement_flags
N3 N 0.7124(5) 0.1245(2) 0.4365(3) 0.0381(10) Uani 1 1 d .
N2 N 0.7794(5) 0.0353(2) 0.6044(3) 0.0436(10) Uani 1 1 d .
C10 C 0.6676(5) 0.0452(3) 0.2510(4) 0.0367(11) Uani 1 1 d .
C5 C 0.6786(5) 0.1199(2) 0.3137(4) 0.0350(11) Uani 1 1 d .
C11 C 0.7236(5) -0.0260(2) 0.4236(4) 0.0333(11) Uani 1 1 d .
N4 N 0.6870(4) -0.0308(2) 0.3075(3) 0.0396(10) Uani 1 1 d .
C6 C 0.6614(5) 0.1945(3) 0.2487(4) 0.0392(12) Uani 1 1 d .
H6 H 0.6674 0.2453 0.2902 0.047 Uiso 1 1 calc R
C12 C 0.7579(5) -0.0891(3) 0.5051(4) 0.0319(11) Uani 1 1 d .
C8 C 0.6237(6) 0.1198(3) 0.0652(4) 0.0425(12) Uani 1 1 d .
H8 H 0.6050 0.1194 -0.0191 0.051 Uiso 1 1 calc R
C17 C 0.7946(5) -0.0510(3) 0.6161(4) 0.0403(12) Uani 1 1 d .
C4 C 0.7353(5) 0.0517(3) 0.4855(4) 0.0364(12) Uani 1 1 d .
C9 C 0.6384(6) 0.0472(3) 0.1265(4) 0.0424(12) Uani 1 1 d .
H9 H 0.6286 -0.0031 0.0837 0.051 Uiso 1 1 calc R
C3 C 0.7831(6) 0.0958(3) 0.6993(4) 0.0415(12) Uani 1 1 d .
H3A H 0.6598 0.1043 0.7221 0.050 Uiso 1 1 calc R
H3B H 0.8279 0.1490 0.6715 0.050 Uiso 1 1 calc R
C7 C 0.6361(5) 0.1944(3) 0.1262(4) 0.0442(13) Uani 1 1 d .
H7 H 0.6271 0.2448 0.0837 0.053 Uiso 1 1 calc R
N1 N 0.8525(5) -0.0791(3) 0.7287(4) 0.0659(14) Uani 1 1 d .
C14 C 0.7395(6) -0.2369(3) 0.5672(4) 0.0423(12) Uani 1 1 d .
H14A H 0.7512 -0.2934 0.5366 0.051 Uiso 1 1 calc R
H14B H 0.6146 -0.2300 0.5881 0.051 Uiso 1 1 calc R
C13 C 0.7731(6) -0.1763(3) 0.4709(4) 0.0440(13) Uani 1 1 d .
H13A H 0.8955 -0.1859 0.4471 0.053 Uiso 1 1 calc R
H13B H 0.6858 -0.1872 0.4007 0.053 Uiso 1 1 calc R
C1 C 0.8519(7) -0.0199(3) 0.8386(4) 0.0540(14) Uani 1 1 d .
H1A H 0.7300 -0.0187 0.8660 0.065 Uiso 1 1 calc R
H1B H 0.9373 -0.0406 0.9046 0.065 Uiso 1 1 calc R
C15 C 0.8693(7) -0.2259(3) 0.6776(4) 0.0528(14) Uani 1 1 d .
H15A H 0.8741 -0.2783 0.7222 0.063 Uiso 1 1 calc R
H15B H 0.9908 -0.2164 0.6522 0.063 Uiso 1 1 calc R
C16 C 0.8321(7) -0.1594(3) 0.7606(6) 0.0744(18) Uani 1 1 d .
H16A H 0.7063 -0.1663 0.7796 0.089 Uiso 1 1 calc R
H16B H 0.9109 -0.1686 0.8352 0.089 Uiso 1 1 calc R
C2 C 0.9055(6) 0.0658(3) 0.8057(4) 0.0426(12) Uani 1 1 d .
H2A H 1.0322 0.0658 0.7865 0.051 Uiso 1 1 calc R
H2B H 0.8965 0.1033 0.8738 0.051 Uiso 1 1 calc R

loop_
_atom_site_aniso_label
_atom_site_aniso_U_11
_atom_site_aniso_U_22
_atom_site_aniso_U_33
_atom_site_aniso_U_23
_atom_site_aniso_U_13
_atom_site_aniso_U_12
N3 0.042(2) 0.036(2) 0.035(3) 0.002(2) 0.0001(18) 0.0015(17)
N2 0.041(2) 0.047(3) 0.042(3) 0.001(2) 0.0005(19) 0.0016(18)
C10 0.033(3) 0.044(3) 0.031(3) 0.005(2) -0.001(2) -0.004(2)
C5 0.030(3) 0.035(3) 0.039(3) 0.002(2) 0.000(2) -0.0020(19)
C11 0.036(3) 0.034(3) 0.031(3) 0.000(2) 0.002(2) 0.0000(19)
N4 0.041(2) 0.045(2) 0.031(3) 0.002(2) -0.0011(18) -0.0012(17)
C6 0.034(3) 0.040(3) 0.043(3) 0.000(2) 0.000(2) 0.000(2)
C12 0.035(2) 0.033(3) 0.028(3) -0.001(2) 0.004(2) -0.0005(19)
C8 0.044(3) 0.049(3) 0.034(3) -0.005(3) 0.000(2) -0.001(2)
C17 0.036(3) 0.049(3) 0.036(3) 0.020(3) 0.003(2) 0.004(2)
C4 0.033(3) 0.046(3) 0.029(3) -0.002(2) -0.001(2) 0.005(2)
C9 0.042(3) 0.042(3) 0.043(3) 0.005(2) -0.001(2) -0.003(2)
C3 0.046(3) 0.039(3) 0.039(3) -0.011(2) 0.003(2) 0.004(2)
C7 0.041(3) 0.051(3) 0.040(3) 0.010(3) 0.000(2) 0.003(2)
N1 0.058(3) 0.058(3) 0.085(4) 0.014(3) 0.023(3) 0.014(2)
C14 0.046(3) 0.039(3) 0.041(3) -0.005(2) 0.000(2) -0.006(2)
C13 0.051(3) 0.043(3) 0.038(3) 0.002(2) 0.002(2) -0.009(2)
C1 0.059(3) 0.049(3) 0.049(3) -0.011(3) -0.016(3) -0.001(2)
C15 0.064(3) 0.049(3) 0.045(3) 0.003(3) 0.004(3) -0.014(2)
C16 0.050(4) 0.070(4) 0.104(5) -0.023(4) 0.010(3) -0.006(3)
C2 0.041(3) 0.042(3) 0.043(3) -0.007(2) -0.005(2) 0.003(2)

loop_
_atom_type_symbol
_atom_type_description
_atom_type_scat_dispersion_real
_atom_type_scat_dispersion_imag
_atom_type_scat_source
C C 0.0033 0.0016 'International Tables Vol C Tables 4.2.6.8 and 6.1.1.4'
H H 0.0000 0.0000 'International Tables Vol C Tables 4.2.6.8 and 6.1.1.4'
N N 0.0061 0.0033 'International Tables Vol C Tables 4.2.6.8 and 6.1.1.4'

loop_
_geom_angle_atom_site_label_1
_geom_angle_atom_site_label_2
_geom_angle_atom_site_label_3
_geom_angle
C4 N3 C5 112.1(4)
C4 N2 C17 107.0(4)
C4 N2 C3 125.1(4)
C17 N2 C3 127.4(4)
N4 C10 C9 118.6(4)
N4 C10 C5 122.6(4)
C9 C10 C5 118.8(4)
N3 C5 C10 123.2(4)
N3 C5 C6 118.1(4)
C10 C5 C6 118.7(4)
N4 C11 C12 128.6(4)
N4 C11 C4 122.2(4)
C12 C11 C4 109.1(4)
C11 N4 C10 113.9(4)
C7 C6 C5 121.1(4)
C11 C12 C17 105.9(4)
C11 C12 C13 123.4(4)
C17 C12 C13 130.2(4)
C9 C8 C7 120.2(4)
N1 C17 C12 133.9(4)
N1 C17 N2 115.5(4)
C12 C17 N2 110.4(4)
N3 C4 N2 126.5(4)
N3 C4 C11 125.9(4)
N2 C4 C11 107.5(4)
C8 C9 C10 121.6(4)
N2 C3 C2 109.5(3)
C6 C7 C8 119.5(4)
C16 N1 C17 121.8(5)
C16 N1 C1 111.6(4)
C17 N1 C1 120.0(4)
C13 C14 C15 112.4(4)
C12 C13 C14 114.6(4)
C2 C1 N1 110.5(4)
C16 C15 C14 117.9(4)
N1 C16 C15 119.9(5)
C1 C2 C3 109.9(4)

loop_
_geom_bond_atom_site_label_1
_geom_bond_atom_site_label_2
_geom_bond_distance
N3 C4 1.312(5)
N3 C5 1.389(5)
N2 C4 1.378(5)
N2 C17 1.415(6)
N2 C3 1.455(5)
C10 N4 1.394(5)
C10 C9 1.405(6)
C10 C5 1.406(6)
C5 C6 1.418(6)
C11 N4 1.316(5)
C11 C12 1.388(6)
C11 C4 1.444(6)
C6 C7 1.381(6)
C12 C17 1.403(6)
C12 C13 1.478(6)
C8 C9 1.369(6)
C8 C7 1.394(6)
C17 N1 1.381(6)
C3 C2 1.515(6)
N1 C16 1.368(6)
N1 C1 1.574(6)
C14 C13 1.508(6)
C14 C15 1.511(6)
C1 C2 1.508(6)
C15 C16 1.477(7)

loop_
_cod_related_entry_id
_cod_related_entry_code
_cod_related_entry_database
1 21151928 ChemSpider
